data_4516397
loop_
_publ_author_name
'Li, Ping'
'Hwang, Jungwun'
'Maier, Josef M.'
'Zhao, Chen'
'Kaborda, Darya V.'
'Smith, Mark D.'
'Pellechia, Perry J.'
'Shimizu, Ken D.'

_publ_section_title
;
 Correlation between Solid-State and Solution Conformational Ratios in a
 Series of N-(o-Tolyl)Succinimide Molecular Rotors
;
_journal_issue 8
_journal_name_full 'Crystal Growth &amp; Design'
_journal_page_first 3561
_journal_paper_doi 10.1021/acs.cgd.5b00906
_journal_volume 15
_journal_year 2015
_chemical_formula_moiety 'C31 H22 Br N O3, 0.5(C D Cl3)'
_chemical_formula_sum 'C31.5 H22 Br Cl1.5 D0.5 N O3'
_chemical_formula_weight 596.59
_space_group_crystal_system triclinic
_space_group_IT_number 2
_space_group_name_Hall '-P 1'
_space_group_name_H-M_alt 'P -1'
_atom_sites_solution_hydrogens geom
_atom_sites_solution_primary direct
_atom_sites_solution_secondary difmap
_audit_creation_date 2012-10-30
_audit_creation_method
;
  Olex2 1.2
  (compiled Oct 26 2012 17:09:49, GUI svn.r4371)
;
_cell_angle_alpha 81.529(3)
_cell_angle_beta 63.707(3)
_cell_angle_gamma 71.683(3)
_cell_formula_units_Z 2
_cell_length_a 11.0251(16)
_cell_length_b 11.9790(18)
_cell_length_c 12.0044(18)
_cell_measurement_reflns_used 6013
_cell_measurement_temperature 100(2)
_cell_measurement_theta_max 25.44
_cell_measurement_theta_min 2.18
_cell_volume 1349.3(3)
_computing_cell_refinement 'SAINT-Plus Version 6.45 (Bruker, 2001)'
_computing_data_collection 'SMART Version 5.625 (Bruker, 2001)'
_computing_data_reduction 'SAINT-Plus Version 6.45 (Bruker, 2001)'
_computing_molecular_graphics
;
O. V. Dolomanov, L. J. Bourhis, R. J. Gildea, J. A. K. Howard and H. Puschmann,
OLEX2: a complete structure solution, refinement and analysis program.
J. Appl. Cryst. (2009). 42, 339-341.
;
_computing_publication_material
;
O. V. Dolomanov, L. J. Bourhis, R. J. Gildea, J. A. K. Howard and H. Puschmann,
OLEX2: a complete structure solution, refinement and analysis program.
J. Appl. Cryst. (2009). 42, 339-341.
;
_computing_structure_refinement
;
SHELXL, G.M. Sheldrick, Acta Cryst.
(2008). A64, 112-122
;
_computing_structure_solution
;
SHELXS, G.M. Sheldrick, Acta Cryst.
(2008). A64, 112-122
;
_diffrn_ambient_temperature 100(2)
_diffrn_measured_fraction_theta_full 1.000
_diffrn_measured_fraction_theta_max 1.000
_diffrn_measurement_device_type 'CCD area detector'
_diffrn_measurement_method 'phi and omega scans'
_diffrn_radiation_monochromator graphite
_diffrn_radiation_type MoK\a
_diffrn_radiation_wavelength 0.71073
_diffrn_reflns_av_R_equivalents 0.0358
_diffrn_reflns_av_unetI/netI 0.0321
_diffrn_reflns_limit_h_max 13
_diffrn_reflns_limit_h_min -13
_diffrn_reflns_limit_k_max 14
_diffrn_reflns_limit_k_min -14
_diffrn_reflns_limit_l_max 14
_diffrn_reflns_limit_l_min -14
_diffrn_reflns_number 18639
_diffrn_reflns_theta_full 25.03
_diffrn_reflns_theta_max 25.03
_diffrn_reflns_theta_min 1.79
_diffrn_source 'sealed tube'
_diffrn_source_current 35.0
_diffrn_source_power 1.575
_diffrn_source_target Mo
_diffrn_source_voltage 45.0
_exptl_absorpt_coefficient_mu 1.706
_exptl_absorpt_correction_T_max 1
_exptl_absorpt_correction_T_min 0.832387
_exptl_absorpt_correction_type multi-scan
_exptl_absorpt_process_details
;
SADABS v.2.10 (Bruker,2003) was used for absorption correction.
R(int) was 0.0505 before and 0.0316 after correction.
The Ratio of minimum to maximum transmission is 0.8324.
The \l/2 correction factor is 0.0015.
;
_exptl_crystal_colour colorless
_exptl_crystal_density_diffrn 1.468
_exptl_crystal_density_method 'not measured'
_exptl_crystal_description block
_exptl_crystal_F_000 606
_exptl_crystal_size_max 0.25
_exptl_crystal_size_mid 0.22
_exptl_crystal_size_min 0.18
_refine_diff_density_max 0.722
_refine_diff_density_min -0.710
_refine_diff_density_rms 0.081
_refine_ls_extinction_method none
_refine_ls_goodness_of_fit_ref 1.038
_refine_ls_hydrogen_treatment constr
_refine_ls_matrix_type full
_refine_ls_number_parameters 373
_refine_ls_number_reflns 4768
_refine_ls_number_restraints 19
_refine_ls_restrained_S_all 1.044
_refine_ls_R_factor_all 0.0574
_refine_ls_R_factor_gt 0.0493
_refine_ls_shift/su_max 0.000
_refine_ls_shift/su_mean 0.000
_refine_ls_structure_factor_coef Fsqd
_refine_ls_weighting_details 'calc w=1/[\s^2^(Fo^2^)+(0.0554P)^2^+2.4711P] where P=(Fo^2^+2Fc^2^)/3'
_refine_ls_weighting_scheme calc
_refine_ls_wR_factor_gt 0.1173
_refine_ls_wR_factor_ref 0.1220
_reflns_number_gt 4168
_reflns_number_total 4768
_reflns_threshold_expression >2sigma(I)
_cod_data_source_file cg5b00906_si_002.cif
_cod_data_source_block 8(hja119s)
_cod_original_formula_sum 'C31.50 H22 Br Cl1.50 D0.5 N O3'
_cod_database_code 4516397

loop_
_space_group_symop_id
_space_group_symop_operation_xyz
1 'x, y, z'
2 '-x, -y, -z'

loop_
_atom_site_label
_atom_site_type_symbol
_atom_site_fract_x
_atom_site_fract_y
_atom_site_fract_z
_atom_site_U_iso_or_equiv
_atom_site_adp_type
_atom_site_occupancy
_atom_site_symmetry_multiplicity
_atom_site_calc_flag
_atom_site_refinement_flags
_atom_site_disorder_assembly
_atom_site_disorder_group
Br1 Br 1.03639(4) -0.27764(3) 0.22366(4) 0.04453(15) Uani 1 1 d . . .
O1 O 0.3286(2) 0.49356(18) 0.21182(18) 0.0191(4) Uani 1 1 d . . .
O2 O 0.7809(2) 0.29284(19) 0.1188(2) 0.0261(5) Uani 1 1 d . . .
O3 O 0.4677(2) 0.10148(19) 0.1522(2) 0.0276(5) Uani 1 1 d . . .
N1 N 0.6448(3) 0.1747(2) 0.1357(2) 0.0209(5) Uani 1 1 d . . .
C1 C 0.4665(3) 0.4713(3) 0.2095(3) 0.0188(6) Uani 1 1 d . . .
C2 C 0.5557(3) 0.3764(3) 0.1030(3) 0.0191(6) Uani 1 1 d . . .
H2 H 0.5889 0.4146 0.0191 0.023 Uiso 1 1 calc R . .
C3 C 0.6755(3) 0.2820(3) 0.1193(3) 0.0211(6) Uani 1 1 d . . .
C4 C 0.5141(3) 0.1833(3) 0.1376(3) 0.0214(6) Uani 1 1 d . . .
C5 C 0.4477(3) 0.3116(3) 0.1195(3) 0.0191(6) Uani 1 1 d . . .
H5 H 0.4261 0.3234 0.0453 0.023 Uiso 1 1 calc R . .
C6 C 0.3157(3) 0.3736(3) 0.2367(3) 0.0184(6) Uani 1 1 d . . .
C7 C 0.3540(3) 0.3409(3) 0.3468(3) 0.0188(6) Uani 1 1 d . . .
C8 C 0.4472(3) 0.4032(3) 0.3311(3) 0.0191(6) Uani 1 1 d . . .
C9 C 0.5065(3) 0.3930(3) 0.4128(3) 0.0205(6) Uani 1 1 d . . .
H9 H 0.5707 0.4358 0.4009 0.025 Uiso 1 1 calc R . .
C10 C 0.4682(3) 0.3167(3) 0.5141(3) 0.0270(7) Uani 1 1 d . . .
H10 H 0.5061 0.3083 0.5731 0.032 Uiso 1 1 calc R . .
C11 C 0.3761(4) 0.2532(3) 0.5303(3) 0.0281(7) Uani 1 1 d . . .
H11 H 0.3523 0.2015 0.5998 0.034 Uiso 1 1 calc R . .
C12 C 0.3175(3) 0.2640(3) 0.4455(3) 0.0244(7) Uani 1 1 d . . .
H12 H 0.2550 0.2201 0.4555 0.029 Uiso 1 1 calc R . .
C13 C 0.5091(3) 0.5822(3) 0.1920(3) 0.0198(6) Uani 1 1 d . . .
C14 C 0.6496(3) 0.5769(3) 0.1560(3) 0.0246(7) Uani 1 1 d . . .
H14 H 0.7194 0.5031 0.1391 0.029 Uiso 1 1 calc R . .
C15 C 0.6878(4) 0.6795(3) 0.1446(3) 0.0298(7) Uani 1 1 d . . .
H15 H 0.7833 0.6753 0.1218 0.036 Uiso 1 1 calc R . .
C16 C 0.5875(4) 0.7877(3) 0.1665(3) 0.0271(7) Uani 1 1 d . . .
H16 H 0.6142 0.8578 0.1574 0.033 Uiso 1 1 calc R . .
C17 C 0.4483(4) 0.7931(3) 0.2016(3) 0.0272(7) Uani 1 1 d . . .
H17 H 0.3794 0.8674 0.2161 0.033 Uiso 1 1 calc R . .
C18 C 0.4081(3) 0.6911(3) 0.2160(3) 0.0242(7) Uani 1 1 d . . .
H18 H 0.3117 0.6956 0.2422 0.029 Uiso 1 1 calc R . .
C19 C 0.1721(3) 0.3712(3) 0.2569(3) 0.0204(6) Uani 1 1 d . . .
C20 C 0.0563(4) 0.4415(3) 0.3461(3) 0.0339(8) Uani 1 1 d . . .
H20 H 0.0687 0.4899 0.3939 0.041 Uiso 1 1 calc R . .
C21 C -0.0788(4) 0.4436(4) 0.3683(4) 0.0401(9) Uani 1 1 d . . .
H21 H -0.1581 0.4933 0.4306 0.048 Uiso 1 1 calc R . .
C22 C -0.0976(4) 0.3741(3) 0.3005(4) 0.0384(9) Uani 1 1 d . . .
H22 H -0.1899 0.3737 0.3166 0.046 Uiso 1 1 calc R . .
C23 C 0.0165(4) 0.3055(4) 0.2098(4) 0.0544(12) Uani 1 1 d . . .
H23 H 0.0031 0.2588 0.1610 0.065 Uiso 1 1 calc R . .
C24 C 0.1520(4) 0.3025(4) 0.1872(4) 0.0444(10) Uani 1 1 d . . .
H24 H 0.2308 0.2533 0.1241 0.053 Uiso 1 1 calc R . .
C25 C 0.7369(3) 0.0667(3) 0.1554(3) 0.0216(6) Uani 1 1 d . . .
C26 C 0.7460(4) 0.0483(3) 0.2683(3) 0.0310(8) Uani 1 1 d . . .
H26 H 0.6906 0.1060 0.3314 0.037 Uiso 1 1 calc R . .
C27 C 0.8351(4) -0.0536(3) 0.2893(3) 0.0354(8) Uani 1 1 d . . .
H27 H 0.8420 -0.0670 0.3665 0.042 Uiso 1 1 calc R . .
C28 C 0.9139(3) -0.1354(3) 0.1966(3) 0.0311(8) Uani 1 1 d . . .
C29 C 0.9065(3) -0.1178(3) 0.0832(3) 0.0260(7) Uani 1 1 d . . .
H29 H 0.9631 -0.1756 0.0204 0.031 Uiso 1 1 calc R . .
C30 C 0.8165(3) -0.0157(3) 0.0607(3) 0.0221(6) Uani 1 1 d . . .
C31 C 0.8046(4) 0.0031(3) -0.0607(3) 0.0326(8) Uani 1 1 d . . .
H31A H 0.8896 -0.0459 -0.1244 0.049 Uiso 1 1 calc R . .
H31B H 0.7944 0.0861 -0.0854 0.049 Uiso 1 1 calc R . .
H31C H 0.7219 -0.0184 -0.0516 0.049 Uiso 1 1 calc R . .
Cl1 Cl 0.0581(10) -0.1257(7) 0.5101(9) 0.092(3) Uiso 0.2285(19) 1 d PD A -1
Cl2 Cl -0.1302(7) 0.1026(6) 0.5278(6) 0.0723(17) Uiso 0.2285(19) 1 d PD A -1
Cl3 Cl 0.1636(6) 0.0670(4) 0.3709(4) 0.0386(11) Uiso 0.2285(19) 1 d PD A -1
Cl4 Cl -0.0914(15) -0.0743(10) 0.5973(11) 0.070(3) Uiso 0.152(3) 1 d PD B -2
Cl5 Cl 0.1062(16) 0.0268(14) 0.4113(15) 0.123(7) Uiso 0.152(3) 1 d PD B -2
Cl6 Cl -0.1835(10) 0.1435(8) 0.4903(8) 0.068(3) Uiso 0.152(3) 1 d PD B -2
Cl7 Cl -0.0769(13) 0.1528(11) 0.5440(14) 0.078(3) Uiso 0.119(3) 1 d PD C -3
Cl8 Cl -0.0048(18) -0.0958(12) 0.5349(15) 0.078(3) Uiso 0.119(3) 1 d PD C -3
Cl9 Cl 0.1923(15) 0.0256(12) 0.3859(13) 0.078(3) Uiso 0.119(3) 1 d PD C -3
C1S C 0.0233(14) 0.0056(12) 0.4244(16) 0.064(4) Uiso 0.2285(19) 1 d PD A -1
H1S H 0.0085 -0.0116 0.3531 0.077 Uiso 0.2285(19) 1 calc PR A -1
C2S C -0.0591(18) 0.0619(16) 0.546(2) 0.064(4) Uiso 0.152(3) 1 d PD B -2
H2S H -0.0572 0.1042 0.6107 0.077 Uiso 0.152(3) 1 calc PR B -2
C3S C 0.013(2) 0.0338(15) 0.440(2) 0.064(4) Uiso 0.119(3) 1 d PD C -3
H3S H -0.0185 0.0410 0.3720 0.077 Uiso 0.119(3) 1 calc PR C -3

loop_
_atom_site_aniso_label
_atom_site_aniso_U_11
_atom_site_aniso_U_22
_atom_site_aniso_U_33
_atom_site_aniso_U_23
_atom_site_aniso_U_13
_atom_site_aniso_U_12
Br1 0.0360(2) 0.0348(2) 0.0635(3) 0.01509(18) -0.0299(2) -0.00461(16)
O1 0.0175(10) 0.0214(11) 0.0198(10) 0.0026(8) -0.0103(9) -0.0051(8)
O2 0.0172(11) 0.0299(12) 0.0307(12) -0.0023(9) -0.0096(9) -0.0060(9)
O3 0.0230(11) 0.0252(12) 0.0349(13) -0.0016(10) -0.0113(10) -0.0080(10)
N1 0.0177(12) 0.0227(14) 0.0205(13) -0.0015(10) -0.0071(11) -0.0040(10)
C1 0.0158(14) 0.0213(15) 0.0190(15) 0.0022(12) -0.0083(12) -0.0045(12)
C2 0.0177(14) 0.0235(16) 0.0146(14) 0.0016(12) -0.0057(12) -0.0065(12)
C3 0.0187(15) 0.0260(17) 0.0151(14) -0.0010(12) -0.0034(12) -0.0068(13)
C4 0.0201(15) 0.0278(17) 0.0160(14) -0.0024(12) -0.0064(12) -0.0068(13)
C5 0.0177(14) 0.0240(16) 0.0157(14) -0.0001(12) -0.0074(12) -0.0053(12)
C6 0.0185(15) 0.0189(15) 0.0185(15) -0.0001(11) -0.0087(12) -0.0050(12)
C7 0.0172(14) 0.0219(15) 0.0149(14) -0.0031(12) -0.0059(12) -0.0023(12)
C8 0.0161(14) 0.0204(15) 0.0163(14) -0.0012(12) -0.0041(12) -0.0030(12)
C9 0.0193(15) 0.0246(16) 0.0184(15) -0.0015(12) -0.0082(12) -0.0063(12)
C10 0.0300(17) 0.0330(18) 0.0207(16) 0.0010(13) -0.0143(14) -0.0076(14)
C11 0.0336(18) 0.0316(18) 0.0194(16) 0.0058(13) -0.0105(14) -0.0131(15)
C12 0.0242(16) 0.0284(17) 0.0217(16) 0.0013(13) -0.0092(13) -0.0104(13)
C13 0.0234(15) 0.0251(16) 0.0129(14) 0.0027(12) -0.0090(12) -0.0088(13)
C14 0.0218(16) 0.0260(17) 0.0248(16) 0.0017(13) -0.0097(13) -0.0063(13)
C15 0.0272(17) 0.0347(19) 0.0304(18) 0.0055(14) -0.0116(15) -0.0158(15)
C16 0.0386(19) 0.0260(17) 0.0236(16) 0.0058(13) -0.0149(15) -0.0182(15)
C17 0.0340(18) 0.0240(17) 0.0251(17) 0.0010(13) -0.0158(14) -0.0057(14)
C18 0.0253(16) 0.0279(17) 0.0212(16) 0.0003(13) -0.0119(13) -0.0070(13)
C19 0.0194(15) 0.0210(15) 0.0209(15) 0.0025(12) -0.0096(13) -0.0054(12)
C20 0.0281(18) 0.041(2) 0.0347(19) -0.0115(16) -0.0123(16) -0.0093(16)
C21 0.0204(17) 0.052(2) 0.042(2) -0.0159(18) -0.0063(16) -0.0051(16)
C22 0.0182(17) 0.048(2) 0.050(2) -0.0092(18) -0.0148(16) -0.0069(16)
C23 0.030(2) 0.084(3) 0.059(3) -0.036(2) -0.018(2) -0.014(2)
C24 0.0231(18) 0.070(3) 0.039(2) -0.026(2) -0.0073(16) -0.0100(18)
C25 0.0166(15) 0.0235(16) 0.0232(16) 0.0021(12) -0.0074(13) -0.0062(12)
C26 0.0349(19) 0.0318(19) 0.0259(17) -0.0009(14) -0.0130(15) -0.0083(15)
C27 0.041(2) 0.037(2) 0.0336(19) 0.0089(16) -0.0230(17) -0.0108(17)
C28 0.0241(17) 0.0265(18) 0.046(2) 0.0105(15) -0.0207(16) -0.0077(14)
C29 0.0182(15) 0.0225(16) 0.0344(18) -0.0007(13) -0.0081(14) -0.0061(13)
C30 0.0180(15) 0.0225(16) 0.0256(16) 0.0012(12) -0.0075(13) -0.0084(12)
C31 0.0344(19) 0.0323(19) 0.0278(18) -0.0016(14) -0.0120(15) -0.0064(15)

loop_
_atom_type_symbol
_atom_type_description
_atom_type_scat_dispersion_real
_atom_type_scat_dispersion_imag
_atom_type_scat_source
C C 0.0033 0.0016 'International Tables Vol C Tables 4.2.6.8 and 6.1.1.4'
H H 0.0000 0.0000 'International Tables Vol C Tables 4.2.6.8 and 6.1.1.4'
Br Br -0.2901 2.4595 'International Tables Vol C Tables 4.2.6.8 and 6.1.1.4'
Cl Cl 0.1484 0.1585 'International Tables Vol C Tables 4.2.6.8 and 6.1.1.4'
N N 0.0061 0.0033 'International Tables Vol C Tables 4.2.6.8 and 6.1.1.4'
O O 0.0106 0.0060 'International Tables Vol C Tables 4.2.6.8 and 6.1.1.4'

loop_
_geom_angle_atom_site_label_1
_geom_angle_atom_site_label_2
_geom_angle_atom_site_label_3
_geom_angle
C1 O1 C6 98.7(2)
C3 N1 C4 114.2(2)
C3 N1 C25 122.2(2)
C4 N1 C25 123.6(2)
O1 C1 C2 99.8(2)
O1 C1 C8 100.8(2)
O1 C1 C13 112.1(2)
C8 C1 C2 105.9(2)
C13 C1 C2 117.8(2)
C13 C1 C8 117.7(2)
C1 C2 H2 111.3
C3 C2 C1 115.5(2)
C3 C2 H2 111.3
C3 C2 C5 104.8(2)
C5 C2 C1 102.2(2)
C5 C2 H2 111.3
O2 C3 N1 123.9(3)
O2 C3 C2 128.2(3)
N1 C3 C2 107.9(2)
O3 C4 N1 124.4(3)
O3 C4 C5 128.4(3)
N1 C4 C5 107.1(2)
C2 C5 H5 111.1
C2 C5 C6 101.9(2)
C4 C5 C2 105.9(2)
C4 C5 H5 111.1
C4 C5 C6 115.1(2)
C6 C5 H5 111.1
O1 C6 C5 99.1(2)
O1 C6 C7 100.4(2)
O1 C6 C19 110.8(2)
C7 C6 C5 107.2(2)
C19 C6 C5 119.0(2)
C19 C6 C7 117.3(2)
C8 C7 C6 106.2(2)
C12 C7 C6 132.7(3)
C12 C7 C8 121.1(3)
C7 C8 C1 105.1(2)
C9 C8 C1 132.7(3)
C9 C8 C7 122.1(3)
C8 C9 H9 121.5
C8 C9 C10 117.1(3)
C10 C9 H9 121.5
C9 C10 H10 119.3
C11 C10 C9 121.4(3)
C11 C10 H10 119.3
C10 C11 H11 119.6
C10 C11 C12 120.8(3)
C12 C11 H11 119.6
C7 C12 C11 117.5(3)
C7 C12 H12 121.2
C11 C12 H12 121.2
C14 C13 C1 120.3(3)
C18 C13 C1 120.4(3)
C18 C13 C14 119.3(3)
C13 C14 H14 119.9
C15 C14 C13 120.1(3)
C15 C14 H14 119.9
C14 C15 H15 119.8
C16 C15 C14 120.5(3)
C16 C15 H15 119.8
C15 C16 H16 120.2
C17 C16 C15 119.5(3)
C17 C16 H16 120.2
C16 C17 H17 119.7
C16 C17 C18 120.7(3)
C18 C17 H17 119.7
C13 C18 H18 120.0
C17 C18 C13 119.9(3)
C17 C18 H18 120.0
C20 C19 C6 118.8(3)
C20 C19 C24 118.5(3)
C24 C19 C6 122.7(3)
C19 C20 H20 119.3
C19 C20 C21 121.4(3)
C21 C20 H20 119.3
C20 C21 H21 120.2
C22 C21 C20 119.7(3)
C22 C21 H21 120.2
C21 C22 H22 120.2
C23 C22 C21 119.6(3)
C23 C22 H22 120.2
C22 C23 H23 119.5
C22 C23 C24 121.0(4)
C24 C23 H23 119.5
C19 C24 C23 119.7(3)
C19 C24 H24 120.1
C23 C24 H24 120.1
C26 C25 N1 118.6(3)
C26 C25 C30 121.7(3)
C30 C25 N1 119.7(3)
C25 C26 H26 120.0
C27 C26 C25 120.0(3)
C27 C26 H26 120.0
C26 C27 H27 120.6
C28 C27 C26 118.8(3)
C28 C27 H27 120.6
C27 C28 Br1 119.7(3)
C27 C28 C29 121.8(3)
C29 C28 Br1 118.5(3)
C28 C29 H29 119.9
C28 C29 C30 120.1(3)
C30 C29 H29 119.9
C25 C30 C31 121.7(3)
C29 C30 C25 117.6(3)
C29 C30 C31 120.7(3)
C30 C31 H31A 109.5
C30 C31 H31B 109.5
C30 C31 H31C 109.5
H31A C31 H31B 109.5
H31A C31 H31C 109.5
H31B C31 H31C 109.5
Cl1 C1S H1S 110.3
Cl2 C1S Cl1 106.6(8)
Cl2 C1S H1S 110.3
Cl3 C1S Cl1 109.6(9)
Cl3 C1S Cl2 109.6(9)
Cl3 C1S H1S 110.3
Cl4 C2S Cl5 103.8(11)
Cl4 C2S Cl6 108.0(11)
Cl4 C2S H2S 113.0
Cl5 C2S H2S 113.0
Cl6 C2S Cl5 105.5(11)
Cl6 C2S H2S 113.0
Cl7 C3S Cl8 105.5(13)
Cl7 C3S H3S 114.1
Cl8 C3S H3S 114.1
Cl9 C3S Cl7 104.3(12)
Cl9 C3S Cl8 103.7(12)
Cl9 C3S H3S 114.1

loop_
_geom_bond_atom_site_label_1
_geom_bond_atom_site_label_2
_geom_bond_distance
Br1 C28 1.900(3)
O1 C1 1.446(3)
O1 C6 1.462(3)
O2 C3 1.206(4)
O3 C4 1.200(4)
N1 C3 1.394(4)
N1 C4 1.402(4)
N1 C25 1.434(4)
C1 C2 1.583(4)
C1 C8 1.525(4)
C1 C13 1.501(4)
C2 H2 1.0000
C2 C3 1.512(4)
C2 C5 1.546(4)
C4 C5 1.510(4)
C5 H5 1.0000
C5 C6 1.570(4)
C6 C7 1.522(4)
C6 C19 1.501(4)
C7 C8 1.385(4)
C7 C12 1.379(4)
C8 C9 1.373(4)
C9 H9 0.9500
C9 C10 1.397(4)
C10 H10 0.9500
C10 C11 1.384(5)
C11 H11 0.9500
C11 C12 1.400(5)
C12 H12 0.9500
C13 C14 1.395(4)
C13 C18 1.392(4)
C14 H14 0.9500
C14 C15 1.389(5)
C15 H15 0.9500
C15 C16 1.383(5)
C16 H16 0.9500
C16 C17 1.382(5)
C17 H17 0.9500
C17 C18 1.390(5)
C18 H18 0.9500
C19 C20 1.365(5)
C19 C24 1.381(5)
C20 H20 0.9500
C20 C21 1.384(5)
C21 H21 0.9500
C21 C22 1.362(5)
C22 H22 0.9500
C22 C23 1.358(6)
C23 H23 0.9500
C23 C24 1.385(5)
C24 H24 0.9500
C25 C26 1.384(5)
C25 C30 1.392(5)
C26 H26 0.9500
C26 C27 1.376(5)
C27 H27 0.9500
C27 C28 1.373(5)
C28 C29 1.382(5)
C29 H29 0.9500
C29 C30 1.390(4)
C30 C31 1.498(5)
C31 H31A 0.9800
C31 H31B 0.9800
C31 H31C 0.9800
Cl1 C1S 1.781(13)
Cl2 C1S 1.756(13)
Cl3 C1S 1.744(13)
Cl4 C2S 1.744(15)
Cl5 C2S 1.795(15)
Cl6 C2S 1.749(14)
Cl7 C3S 1.767(15)
Cl8 C3S 1.796(15)
Cl9 C3S 1.759(15)
C1S H1S 1.0000
C2S H2S 1.0000
C3S H3S 1.0000

loop_
_geom_torsion_atom_site_label_1
_geom_torsion_atom_site_label_2
_geom_torsion_atom_site_label_3
_geom_torsion_atom_site_label_4
_geom_torsion
Br1 C28 C29 C30 179.0(2)
O1 C1 C2 C3 -145.6(2)
O1 C1 C2 C5 -32.4(2)
O1 C1 C8 C7 32.6(3)
O1 C1 C8 C9 -150.4(3)
O1 C1 C13 C14 -163.6(2)
O1 C1 C13 C18 18.7(4)
O1 C6 C7 C8 -30.2(3)
O1 C6 C7 C12 152.3(3)
O1 C6 C19 C20 -55.2(4)
O1 C6 C19 C24 123.6(3)
O3 C4 C5 C2 -178.9(3)
O3 C4 C5 C6 69.3(4)
N1 C4 C5 C2 1.6(3)
N1 C4 C5 C6 -110.2(3)
N1 C25 C26 C27 -178.9(3)
N1 C25 C30 C29 178.6(3)
N1 C25 C30 C31 -2.4(4)
C1 O1 C6 C5 -59.7(2)
C1 O1 C6 C7 49.8(2)
C1 O1 C6 C19 174.5(2)
C1 C2 C3 O2 -65.4(4)
C1 C2 C3 N1 114.8(3)
C1 C2 C5 C4 -123.7(2)
C1 C2 C5 C6 -2.9(3)
C1 C8 C9 C10 -177.0(3)
C1 C13 C14 C15 -177.5(3)
C1 C13 C18 C17 178.9(3)
C2 C1 C8 C7 -71.0(3)
C2 C1 C8 C9 106.0(4)
C2 C1 C13 C14 -48.6(4)
C2 C1 C13 C18 133.8(3)
C2 C5 C6 O1 36.9(2)
C2 C5 C6 C7 -67.0(3)
C2 C5 C6 C19 156.9(2)
C3 N1 C4 O3 -179.1(3)
C3 N1 C4 C5 0.4(3)
C3 N1 C25 C26 71.8(4)
C3 N1 C25 C30 -107.1(3)
C3 C2 C5 C4 -2.9(3)
C3 C2 C5 C6 117.9(2)
C4 N1 C3 O2 177.8(3)
C4 N1 C3 C2 -2.4(3)
C4 N1 C25 C26 -104.8(3)
C4 N1 C25 C30 76.3(4)
C4 C5 C6 O1 151.0(2)
C4 C5 C6 C7 47.1(3)
C4 C5 C6 C19 -89.0(3)
C5 C2 C3 O2 -177.0(3)
C5 C2 C3 N1 3.2(3)
C5 C6 C7 C8 72.8(3)
C5 C6 C7 C12 -104.7(4)
C5 C6 C19 C20 -169.0(3)
C5 C6 C19 C24 9.8(5)
C6 O1 C1 C2 57.6(2)
C6 O1 C1 C8 -50.8(2)
C6 O1 C1 C13 -176.8(2)
C6 C7 C8 C1 -1.1(3)
C6 C7 C8 C9 -178.6(3)
C6 C7 C12 C11 178.4(3)
C6 C19 C20 C21 179.6(3)
C6 C19 C24 C23 -179.3(4)
C7 C6 C19 C20 59.2(4)
C7 C6 C19 C24 -122.1(4)
C7 C8 C9 C10 -0.3(5)
C8 C1 C2 C3 -41.2(3)
C8 C1 C2 C5 71.9(3)
C8 C1 C13 C14 80.2(4)
C8 C1 C13 C18 -97.5(3)
C8 C7 C12 C11 1.2(5)
C8 C9 C10 C11 0.9(5)
C9 C10 C11 C12 -0.4(5)
C10 C11 C12 C7 -0.6(5)
C12 C7 C8 C1 176.7(3)
C12 C7 C8 C9 -0.7(5)
C13 C1 C2 C3 92.9(3)
C13 C1 C2 C5 -154.0(2)
C13 C1 C8 C7 154.8(3)
C13 C1 C8 C9 -28.2(5)
C13 C14 C15 C16 -1.3(5)
C14 C13 C18 C17 1.2(4)
C14 C15 C16 C17 1.0(5)
C15 C16 C17 C18 0.5(5)
C16 C17 C18 C13 -1.6(5)
C18 C13 C14 C15 0.2(4)
C19 C6 C7 C8 -150.2(3)
C19 C6 C7 C12 32.3(5)
C19 C20 C21 C22 0.3(6)
C20 C19 C24 C23 -0.5(6)
C20 C21 C22 C23 -1.5(7)
C21 C22 C23 C24 1.8(7)
C22 C23 C24 C19 -0.8(7)
C24 C19 C20 C21 0.8(6)
C25 N1 C3 O2 0.9(4)
C25 N1 C3 C2 -179.2(2)
C25 N1 C4 O3 -2.2(5)
C25 N1 C4 C5 177.3(3)
C25 C26 C27 C28 0.0(5)
C26 C25 C30 C29 -0.2(4)
C26 C25 C30 C31 178.7(3)
C26 C27 C28 Br1 -179.4(3)
C26 C27 C28 C29 0.4(5)
C27 C28 C29 C30 -0.7(5)
C28 C29 C30 C25 0.6(4)
C28 C29 C30 C31 -178.4(3)
C30 C25 C26 C27 -0.1(5)
